data_7160936
loop_
_publ_author_name
'Banyangala, Mohan'
'K S, Sandhya'
'Thushara, Ramakrishnan'
'C S, Athira'
'K, Liyo Vincent'
'Suresh, Cherumuttathu H.'
'Purushothaman, Jayamurthy'
'Somappa, Sasidhar B.'

_publ_section_title
;
 Regioselective House-Meinwald rearrangement in oxindoles: access to
 substituted quinolinones.
;
_journal_issue 10
_journal_name_full 'Organic &amp; biomolecular chemistry'
_journal_page_first 2028
_journal_page_last 2033
_journal_paper_doi 10.1039/d6ob00128a
_journal_volume 24
_journal_year 2026
_chemical_formula_moiety 'C15 H11 N O3, H2 O '
_chemical_formula_sum 'C15 H13 N O4'
_chemical_formula_weight 271.26
_space_group_crystal_system triclinic
_space_group_IT_number 2
_space_group_name_Hall '-P 1'
_space_group_name_H-M_alt 'P -1'
_atom_sites_solution_hydrogens mixed
_audit_creation_method SHELXL-2018/3
_audit_update_record
;
2022-04-22 deposited with the CCDC.	2026-02-12 downloaded from the CCDC.
;
_cell_angle_alpha 68.4130(10)
_cell_angle_beta 86.8380(10)
_cell_angle_gamma 67.7030(10)
_cell_formula_units_Z 2
_cell_length_a 7.2227(3)
_cell_length_b 9.2625(4)
_cell_length_c 11.1958(4)
_cell_measurement_reflns_used 9134
_cell_measurement_temperature 296(2)
_cell_measurement_theta_max 31.45
_cell_measurement_theta_min 3.06
_cell_volume 641.28(5)
_computing_cell_refinement 'APEX3/SAINT (Bruker, 2016)'
_computing_data_collection 'APEX3 (Bruker, 2016)'
_computing_data_reduction 'SAINT/XPREP (Bruker, 2016)'
_computing_molecular_graphics 'ORTEP3 (Farrugia, 1997) and Mercury (Bruno et al., 2002)'
_computing_publication_material 'SHELXL-2018/3 (Sheldrick, 2018)'
_computing_structure_refinement 'SHELXL-2018/3 (Sheldrick, 2018)'
_computing_structure_solution 'SHELXT-2018/2 (Sheldrick, 2018)'
_diffrn_ambient_temperature 296(2)
_diffrn_measured_fraction_theta_full 0.997
_diffrn_measured_fraction_theta_max 0.998
_diffrn_measurement_device_type 'Bruker D8 VENTURE diffractometer with PHOTON II detector'
_diffrn_measurement_method '\w and \f scan'
_diffrn_radiation_monochromator graphite
_diffrn_radiation_source 'fine-focus sealed tube'
_diffrn_radiation_type MoK\a
_diffrn_radiation_wavelength 0.71073
_diffrn_reflns_av_R_equivalents 0.0397
_diffrn_reflns_av_unetI/netI 0.0241
_diffrn_reflns_Laue_measured_fraction_full 0.997
_diffrn_reflns_Laue_measured_fraction_max 0.998
_diffrn_reflns_limit_h_max 9
_diffrn_reflns_limit_h_min -9
_diffrn_reflns_limit_k_max 12
_diffrn_reflns_limit_k_min -12
_diffrn_reflns_limit_l_max 14
_diffrn_reflns_limit_l_min -14
_diffrn_reflns_number 27762
_diffrn_reflns_point_group_measured_fraction_full 0.997
_diffrn_reflns_point_group_measured_fraction_max 0.998
_diffrn_reflns_theta_full 25.242
_diffrn_reflns_theta_max 28.000
_diffrn_reflns_theta_min 3.338
_exptl_absorpt_coefficient_mu 0.103
_exptl_absorpt_correction_T_max 0.985
_exptl_absorpt_correction_T_min 0.973
_exptl_absorpt_correction_type multi-scan
_exptl_absorpt_process_details 'SADABS (Bruker, 2016)'
_exptl_crystal_colour colourless
_exptl_crystal_density_diffrn 1.405
_exptl_crystal_description block
_exptl_crystal_F_000 284
_exptl_crystal_size_max 0.200
_exptl_crystal_size_mid 0.150
_exptl_crystal_size_min 0.100
_refine_diff_density_max 0.341
_refine_diff_density_min -0.336
_refine_diff_density_rms 0.044
_refine_ls_extinction_method none
_refine_ls_goodness_of_fit_ref 1.064
_refine_ls_hydrogen_treatment mixed
_refine_ls_matrix_type full
_refine_ls_number_parameters 199
_refine_ls_number_reflns 3099
_refine_ls_number_restraints 3
_refine_ls_restrained_S_all 1.063
_refine_ls_R_factor_all 0.0496
_refine_ls_R_factor_gt 0.0422
_refine_ls_shift/su_max 0.000
_refine_ls_shift/su_mean 0.000
_refine_ls_structure_factor_coef Fsqd
_refine_ls_weighting_details 'w=1/[\s^2^(Fo^2^)+(0.0622P)^2^+0.2108P] where P=(Fo^2^+2Fc^2^)/3'
_refine_ls_weighting_scheme calc
_refine_ls_wR_factor_gt 0.1163
_refine_ls_wR_factor_ref 0.1289
_reflns_Friedel_coverage 0.000
_reflns_number_gt 2658
_reflns_number_total 3099
_reflns_threshold_expression 'I > 2\s(I)'
_cod_data_source_file d6ob00128a2.cif
_cod_data_source_block shelx
_cod_depositor_comments 'Adding full bibliography for 7160936.cif.'
_cod_database_code 7160936
_shelx_shelxl_version_number 2018/3
_shelx_space_group_comment
;
The symmetry employed for this shelxl refinement is uniquely defined
by the following loop, which should always be used as a source of
symmetry information in preference to the above space-group names.
They are only intended as comments.
;
_shelx_estimated_absorpt_t_min 0.980
_shelx_estimated_absorpt_t_max 0.990

loop_
_space_group_symop_operation_xyz
'x, y, z'
'-x, -y, -z'

loop_
_atom_site_label
_atom_site_type_symbol
_atom_site_fract_x
_atom_site_fract_y
_atom_site_fract_z
_atom_site_U_iso_or_equiv
_atom_site_adp_type
_atom_site_occupancy
_atom_site_site_symmetry_order
_atom_site_calc_flag
_atom_site_refinement_flags_posn
_atom_site_refinement_flags_adp
_atom_site_refinement_flags_occupancy
_atom_site_disorder_assembly
_atom_site_disorder_group
C1 C 0.62132(18) 0.25041(15) 0.48168(12) 0.0304(3) Uani 1 1 d . . . . .
C2 C 0.8239(2) 0.19200(17) 0.52731(14) 0.0367(3) Uani 1 1 d . . . . .
H2 H 0.924892 0.151629 0.478870 0.044 Uiso 1 1 calc R U . . .
C3 C 0.8737(2) 0.19421(18) 0.64359(14) 0.0401(3) Uani 1 1 d . . . . .
H3 H 1.008013 0.155718 0.673281 0.048 Uiso 1 1 calc R U . . .
C4 C 0.7225(2) 0.25418(18) 0.71666(13) 0.0397(3) Uani 1 1 d . . . . .
H4 H 0.757147 0.253937 0.795543 0.048 Uiso 1 1 calc R U . . .
C5 C 0.5232(2) 0.31364(17) 0.67362(12) 0.0358(3) Uani 1 1 d . . . . .
H5 H 0.423461 0.353775 0.722884 0.043 Uiso 1 1 calc R U . . .
C6 C 0.47111(18) 0.31336(15) 0.55474(11) 0.0291(3) Uani 1 1 d . . . . .
C7 C 0.20970(18) 0.38803(15) 0.39184(11) 0.0288(2) Uani 1 1 d . . . . .
C8 C 0.35954(18) 0.31491(15) 0.31772(11) 0.0292(3) Uani 1 1 d . . . . .
C9 C 0.55856(19) 0.24888(16) 0.36186(12) 0.0321(3) Uani 1 1 d . . . . .
C10 C 0.29189(18) 0.31043(15) 0.19622(11) 0.0295(3) Uani 1 1 d . . . . .
C11 C 0.29889(19) 0.42487(16) 0.07546(12) 0.0324(3) Uani 1 1 d . . . . .
H11 H 0.344512 0.508329 0.069747 0.039 Uiso 1 1 calc R U . . .
C12 C 0.2387(2) 0.41661(17) -0.03713(12) 0.0344(3) Uani 1 1 d . . . . .
H12 H 0.245571 0.493154 -0.117349 0.041 Uiso 1 1 calc R U . . .
C13 C 0.16862(19) 0.29364(16) -0.02876(12) 0.0330(3) Uani 1 1 d . . . . .
C14 C 0.1590(3) 0.17971(19) 0.09086(14) 0.0432(3) Uani 1 1 d . . . . .
H14 H 0.111656 0.097258 0.096478 0.052 Uiso 1 1 calc R U . . .
C15 C 0.2201(2) 0.18868(18) 0.20218(13) 0.0415(3) Uani 1 1 d . . . . .
H15 H 0.212965 0.111932 0.282207 0.050 Uiso 1 1 calc R U . . .
N1 N 0.27209(16) 0.37781(14) 0.50778(10) 0.0314(2) Uani 1 1 d . . . . .
O1 O 0.10665(17) 0.27720(14) -0.13494(10) 0.0444(3) Uani 1 1 d . . . . .
O2 O 0.71002(15) 0.17957(16) 0.30032(11) 0.0505(3) Uani 1 1 d . . . . .
O3 O 0.02451(13) 0.46071(13) 0.35386(8) 0.0361(2) Uani 1 1 d . . . . .
H1 H 0.177(3) 0.427(2) 0.5489(17) 0.040(4) Uiso 1 1 d . . . . .
H1A H 0.071(3) 0.372(3) -0.201(2) 0.066(6) Uiso 1 1 d . . . . .
H2A H 0.665(4) 0.160(3) 0.235(2) 0.077(7) Uiso 1 1 d . . . . .
O4 O 0.6915(3) 0.0718(2) 0.10648(18) 0.0887(6) Uani 1 1 d D . . . .
H4B H 0.761(4) -0.034(2) 0.120(3) 0.106 Uiso 1 1 d D U . . .
H4A H 0.571(3) 0.092(3) 0.081(3) 0.106 Uiso 1 1 d D U . . .

loop_
_atom_site_aniso_label
_atom_site_aniso_U_11
_atom_site_aniso_U_22
_atom_site_aniso_U_33
_atom_site_aniso_U_23
_atom_site_aniso_U_13
_atom_site_aniso_U_12
C1 0.0304(6) 0.0286(6) 0.0310(6) -0.0131(5) -0.0003(5) -0.0077(4)
C2 0.0307(6) 0.0348(6) 0.0430(7) -0.0173(6) 0.0001(5) -0.0080(5)
C3 0.0349(6) 0.0376(7) 0.0451(8) -0.0140(6) -0.0086(5) -0.0110(5)
C4 0.0469(8) 0.0396(7) 0.0327(6) -0.0125(5) -0.0078(5) -0.0164(6)
C5 0.0409(7) 0.0396(7) 0.0273(6) -0.0145(5) 0.0012(5) -0.0139(5)
C6 0.0310(6) 0.0286(5) 0.0258(5) -0.0104(4) -0.0007(4) -0.0088(4)
C7 0.0296(6) 0.0321(6) 0.0240(5) -0.0116(4) 0.0020(4) -0.0101(5)
C8 0.0326(6) 0.0317(6) 0.0250(5) -0.0144(5) 0.0027(4) -0.0105(5)
C9 0.0318(6) 0.0333(6) 0.0322(6) -0.0178(5) 0.0045(5) -0.0085(5)
C10 0.0308(6) 0.0329(6) 0.0263(6) -0.0160(5) 0.0033(4) -0.0094(5)
C11 0.0353(6) 0.0366(6) 0.0306(6) -0.0167(5) 0.0069(5) -0.0159(5)
C12 0.0391(6) 0.0381(6) 0.0245(6) -0.0123(5) 0.0058(5) -0.0132(5)
C13 0.0343(6) 0.0365(6) 0.0276(6) -0.0174(5) -0.0008(5) -0.0075(5)
C14 0.0623(9) 0.0410(7) 0.0342(7) -0.0144(6) -0.0010(6) -0.0269(7)
C15 0.0615(9) 0.0401(7) 0.0266(6) -0.0102(5) 0.0014(6) -0.0255(7)
N1 0.0289(5) 0.0393(6) 0.0248(5) -0.0161(4) 0.0027(4) -0.0081(4)
O1 0.0565(6) 0.0466(6) 0.0308(5) -0.0194(5) -0.0076(4) -0.0146(5)
O2 0.0336(5) 0.0710(7) 0.0525(6) -0.0437(6) 0.0057(4) -0.0066(5)
O3 0.0286(4) 0.0491(5) 0.0285(4) -0.0184(4) 0.0011(3) -0.0091(4)
O4 0.0699(9) 0.0931(12) 0.1002(12) -0.0732(11) -0.0197(9) 0.0109(8)

loop_
_atom_type_symbol
_atom_type_description
_atom_type_scat_dispersion_real
_atom_type_scat_dispersion_imag
_atom_type_scat_source
C C 0.0033 0.0016 'International Tables Vol C Tables 4.2.6.8 and 6.1.1.4'
H H 0.0000 0.0000 'International Tables Vol C Tables 4.2.6.8 and 6.1.1.4'
N N 0.0061 0.0033 'International Tables Vol C Tables 4.2.6.8 and 6.1.1.4'
O O 0.0106 0.0060 'International Tables Vol C Tables 4.2.6.8 and 6.1.1.4'

loop_
_geom_angle_atom_site_label_1
_geom_angle_atom_site_label_2
_geom_angle_atom_site_label_3
_geom_angle
_geom_angle_site_symmetry_1
_geom_angle_site_symmetry_3
_geom_angle_publ_flag
C6 C1 C2 119.10(11) . . ?
C6 C1 C9 117.69(11) . . ?
C2 C1 C9 123.21(12) . . ?
C3 C2 C1 120.32(13) . . ?
C3 C2 H2 119.8 . . ?
C1 C2 H2 119.8 . . ?
C2 C3 C4 119.98(12) . . ?
C2 C3 H3 120.0 . . ?
C4 C3 H3 120.0 . . ?
C5 C4 C3 120.87(12) . . ?
C5 C4 H4 119.6 . . ?
C3 C4 H4 119.6 . . ?
C4 C5 C6 119.52(12) . . ?
C4 C5 H5 120.2 . . ?
C6 C5 H5 120.2 . . ?
N1 C6 C1 119.40(11) . . ?
N1 C6 C5 120.40(11) . . ?
C1 C6 C5 120.18(11) . . ?
O3 C7 N1 118.84(11) . . ?
O3 C7 C8 123.16(11) . . ?
N1 C7 C8 118.01(11) . . ?
C9 C8 C7 119.35(11) . . ?
C9 C8 C10 122.00(11) . . ?
C7 C8 C10 118.64(10) . . ?
O2 C9 C8 124.35(11) . . ?
O2 C9 C1 114.36(11) . . ?
C8 C9 C1 121.28(11) . . ?
C15 C10 C11 118.32(11) . . ?
C15 C10 C8 119.74(11) . . ?
C11 C10 C8 121.94(11) . . ?
C10 C11 C12 121.10(12) . . ?
C10 C11 H11 119.4 . . ?
C12 C11 H11 119.4 . . ?
C13 C12 C11 119.52(11) . . ?
C13 C12 H12 120.2 . . ?
C11 C12 H12 120.2 . . ?
O1 C13 C12 123.04(12) . . ?
O1 C13 C14 116.91(12) . . ?
C12 C13 C14 120.05(12) . . ?
C13 C14 C15 119.92(13) . . ?
C13 C14 H14 120.0 . . ?
C15 C14 H14 120.0 . . ?
C14 C15 C10 121.08(12) . . ?
C14 C15 H15 119.5 . . ?
C10 C15 H15 119.5 . . ?
C7 N1 C6 124.01(10) . . ?
C7 N1 H1 115.3(11) . . ?
C6 N1 H1 120.3(11) . . ?
C13 O1 H1A 110.7(15) . . ?
C9 O2 H2A 111.8(15) . . ?
H4B O4 H4A 106(2) . . ?

loop_
_geom_bond_atom_site_label_1
_geom_bond_atom_site_label_2
_geom_bond_distance
_geom_bond_site_symmetry_2
_geom_bond_publ_flag
C1 C6 1.3996(17) . ?
C1 C2 1.4044(17) . ?
C1 C9 1.4460(17) . ?
C2 C3 1.3790(19) . ?
C2 H2 0.9300 . ?
C3 C4 1.395(2) . ?
C3 H3 0.9300 . ?
C4 C5 1.3743(19) . ?
C4 H4 0.9300 . ?
C5 C6 1.4042(16) . ?
C5 H5 0.9300 . ?
C6 N1 1.3786(15) . ?
C7 O3 1.2617(15) . ?
C7 N1 1.3560(15) . ?
C7 C8 1.4411(16) . ?
C8 C9 1.3687(17) . ?
C8 C10 1.4904(15) . ?
C9 O2 1.3390(15) . ?
C10 C15 1.3889(18) . ?
C10 C11 1.3902(17) . ?
C11 C12 1.3930(17) . ?
C11 H11 0.9300 . ?
C12 C13 1.3842(19) . ?
C12 H12 0.9300 . ?
C13 O1 1.3713(15) . ?
C13 C14 1.3846(19) . ?
C14 C15 1.3855(19) . ?
C14 H14 0.9300 . ?
C15 H15 0.9300 . ?
N1 H1 0.878(19) . ?
O1 H1A 0.87(2) . ?
O2 H2A 0.92(3) . ?
O4 H4B 0.874(17) . ?
O4 H4A 0.860(16) . ?

loop_
_geom_hbond_atom_site_label_D
_geom_hbond_atom_site_label_H
_geom_hbond_atom_site_label_A
_geom_hbond_distance_DH
_geom_hbond_distance_HA
_geom_hbond_distance_DA
_geom_hbond_angle_DHA
_geom_hbond_site_symmetry_A
_geom_hbond_publ_flag
N1 H1 O3 0.878(19) 1.975(19) 2.8519(14) 176.4(16) 2_566 yes
O1 H1A O3 0.87(2) 1.78(2) 2.6326(15) 166(2) 2_565 yes
O2 H2A O4 0.92(3) 1.87(3) 2.7295(18) 156(2) . yes
O4 H4B O1 0.874(17) 2.029(18) 2.8976(19) 172(3) 2_655 yes

loop_
_geom_torsion_atom_site_label_1
_geom_torsion_atom_site_label_2
_geom_torsion_atom_site_label_3
_geom_torsion_atom_site_label_4
_geom_torsion
_geom_torsion_site_symmetry_1
_geom_torsion_site_symmetry_2
_geom_torsion_site_symmetry_3
_geom_torsion_site_symmetry_4
_geom_torsion_publ_flag
C6 C1 C2 C3 1.06(19) . . . . ?
C9 C1 C2 C3 -178.86(12) . . . . ?
C1 C2 C3 C4 0.2(2) . . . . ?
C2 C3 C4 C5 -0.9(2) . . . . ?
C3 C4 C5 C6 0.2(2) . . . . ?
C2 C1 C6 N1 177.13(11) . . . . ?
C9 C1 C6 N1 -2.95(18) . . . . ?
C2 C1 C6 C5 -1.67(19) . . . . ?
C9 C1 C6 C5 178.25(11) . . . . ?
C4 C5 C6 N1 -177.75(12) . . . . ?
C4 C5 C6 C1 1.03(19) . . . . ?
O3 C7 C8 C9 175.42(12) . . . . ?
N1 C7 C8 C9 -4.50(18) . . . . ?
O3 C7 C8 C10 -5.86(18) . . . . ?
N1 C7 C8 C10 174.21(11) . . . . ?
C7 C8 C9 O2 -179.31(12) . . . . ?
C10 C8 C9 O2 2.0(2) . . . . ?
C7 C8 C9 C1 0.28(19) . . . . ?
C10 C8 C9 C1 -178.39(11) . . . . ?
C6 C1 C9 O2 -176.93(12) . . . . ?
C2 C1 C9 O2 2.99(19) . . . . ?
C6 C1 C9 C8 3.44(19) . . . . ?
C2 C1 C9 C8 -176.63(12) . . . . ?
C9 C8 C10 C15 100.14(16) . . . . ?
C7 C8 C10 C15 -78.54(16) . . . . ?
C9 C8 C10 C11 -79.60(16) . . . . ?
C7 C8 C10 C11 101.72(14) . . . . ?
C15 C10 C11 C12 -1.02(19) . . . . ?
C8 C10 C11 C12 178.72(11) . . . . ?
C10 C11 C12 C13 0.73(19) . . . . ?
C11 C12 C13 O1 180.00(12) . . . . ?
C11 C12 C13 C14 -0.1(2) . . . . ?
O1 C13 C14 C15 179.73(13) . . . . ?
C12 C13 C14 C15 -0.1(2) . . . . ?
C13 C14 C15 C10 -0.2(2) . . . . ?
C11 C10 C15 C14 0.7(2) . . . . ?
C8 C10 C15 C14 -179.01(13) . . . . ?
O3 C7 N1 C6 -174.74(11) . . . . ?
C8 C7 N1 C6 5.19(18) . . . . ?
C1 C6 N1 C7 -1.41(19) . . . . ?
C5 C6 N1 C7 177.39(12) . . . . ?
